data_2238505
loop_
_publ_author_name
'Gotoh, Kazuma'
'Ishida, Hiroyuki'

_publ_section_title
;
 Bis(4-methoxy-3,4-dihydroquinazolin-1-ium) chloranilate
;
_journal_issue 9
_journal_name_full 'Acta Crystallographica Section E'
_journal_page_first o1482
_journal_paper_doi 10.1107/S1600536813023635
_journal_volume 69
_journal_year 2013
_chemical_formula_iupac '2C9 H11 N2 O +, C6 Cl2 O4 2-'
_chemical_formula_moiety '2(C9 H11 N2 O +), C6 Cl2 O4 2-'
_chemical_formula_sum 'C24 H22 Cl2 N4 O6'
_chemical_formula_weight 533.37
_chemical_name_common
;
Bis(4-methoxy-3,4-dihydroquinazolin-1-ium) chloranilate
;
_chemical_name_systematic
;
Bis(4-methoxy-3,4-dihydroquinazolin-1-ium)
2,5-dichloro-3,6-dioxocyclohexa-1,4-diene-1,4-diolate
;
_space_group_IT_number 2
_symmetry_cell_setting triclinic
_symmetry_space_group_name_Hall '-P 1'
_symmetry_space_group_name_H-M 'P -1'
_atom_sites_solution_hydrogens geom
_atom_sites_solution_primary direct
_atom_sites_solution_secondary difmap
_cell_angle_alpha 97.869(4)
_cell_angle_beta 91.660(6)
_cell_angle_gamma 100.968(5)
_cell_formula_units_Z 1
_cell_length_a 4.9971(4)
_cell_length_b 8.6363(4)
_cell_length_c 13.5808(9)
_cell_measurement_reflns_used 6359
_cell_measurement_temperature 200.0(10)
_cell_measurement_theta_max 28.0
_cell_measurement_theta_min 3.0
_cell_volume 569.06(7)
_computing_cell_refinement 'PROCESS-AUTO (Rigaku/MSC, 2004)'
_computing_data_collection 'PROCESS-AUTO (Rigaku/MSC, 2004)'
_computing_data_reduction 'CrystalStructure (Rigaku/MSC, 2004)'
_computing_molecular_graphics 'ORTEP-3 for Windows (Farrugia, 2012)'
_computing_publication_material 'CrystalStructure (Rigaku/MSC, 2004) and PLATON (Spek, 2009)'
_computing_structure_refinement 'SHELXL97 (Sheldrick, 2008)'
_computing_structure_solution 'SHELXS97 (Sheldrick, 2008)'
_diffrn_ambient_temperature 200.0(10)
_diffrn_detector_area_resol_mean 10.00
_diffrn_measured_fraction_theta_full 0.993
_diffrn_measured_fraction_theta_max 0.993
_diffrn_measurement_device_type 'Rigaku R-AXIS RAPID II'
_diffrn_measurement_method \w
_diffrn_radiation_type 'Mo K\a'
_diffrn_radiation_wavelength 0.71075
_diffrn_reflns_av_R_equivalents 0.1990
_diffrn_reflns_av_sigmaI/netI 0.2257
_diffrn_reflns_limit_h_max 6
_diffrn_reflns_limit_h_min -6
_diffrn_reflns_limit_k_max 11
_diffrn_reflns_limit_k_min -11
_diffrn_reflns_limit_l_max 17
_diffrn_reflns_limit_l_min -17
_diffrn_reflns_number 7422
_diffrn_reflns_theta_full 27.87
_diffrn_reflns_theta_max 27.87
_exptl_absorpt_coefficient_mu 0.337
_exptl_absorpt_correction_T_max 0.987
_exptl_absorpt_correction_T_min 0.887
_exptl_absorpt_correction_type numerical
_exptl_absorpt_process_details
;
(<i>NUMABS</i>; Higashi, 1999)
;
_exptl_crystal_colour brown
_exptl_crystal_density_diffrn 1.556
_exptl_crystal_density_method 'not measured'
_exptl_crystal_description platelet
_exptl_crystal_F_000 276.00
_exptl_crystal_size_max 0.45
_exptl_crystal_size_mid 0.35
_exptl_crystal_size_min 0.04
_refine_diff_density_max 0.887
_refine_diff_density_min -0.543
_refine_ls_extinction_method none
_refine_ls_goodness_of_fit_ref 0.843
_refine_ls_hydrogen_treatment mixed
_refine_ls_matrix_type full
_refine_ls_number_parameters 172
_refine_ls_number_reflns 2692
_refine_ls_number_restraints 0
_refine_ls_restrained_S_all 0.843
_refine_ls_R_factor_all 0.0949
_refine_ls_R_factor_gt 0.0824
_refine_ls_shift/su_max 0.000
_refine_ls_shift/su_mean 0.000
_refine_ls_structure_factor_coef Fsqd
_refine_ls_weighting_details 'calc w=1/[\s^2^(Fo^2^)+(0.0000P)^2^+0.0000P] where P=(Fo^2^+2Fc^2^)/3'
_refine_ls_weighting_scheme calc
_refine_ls_wR_factor_gt 0.1680
_refine_ls_wR_factor_ref 0.1770
_reflns_number_gt 1913
_reflns_number_total 2692
_reflns_threshold_expression I>2sigma(I)
_cod_data_source_file hg5342.cif
_cod_data_source_block I
_cod_original_formula_sum 'C24 H22 Cl2 N4 O6 '
_cod_database_code 2238505
_cod_database_fobs_code 2238505

loop_
_symmetry_equiv_pos_site_id
_symmetry_equiv_pos_as_xyz
1 +X,+Y,+Z
2 -X,-Y,-Z

loop_
_atom_site_type_symbol
_atom_site_label
_atom_site_fract_x
_atom_site_fract_y
_atom_site_fract_z
_atom_site_U_iso_or_equiv
_atom_site_adp_type
_atom_site_calc_flag
_atom_site_refinement_flags
_atom_site_occupancy
_atom_site_symmetry_multiplicity
Cl Cl1 0.92850(10) -0.01581(6) 0.33371(4) 0.0289(2) Uani d . 1 1
O O1 0.6877(3) 0.26227(17) 0.41520(12) 0.0253(4) Uani d . 1 1
O O2 0.6806(3) -0.27488(17) 0.44963(13) 0.0273(4) Uani d . 1 1
O O3 0.0538(3) 0.67492(19) 0.17432(13) 0.0325(4) Uani d . 1 1
N N1 0.3013(4) 0.3978(2) 0.33662(15) 0.0238(4) Uani d . 1 1
N N2 0.0001(4) 0.5674(2) 0.32482(16) 0.0264(4) Uani d . 1 1
C C1 0.6067(4) 0.1368(2) 0.45169(16) 0.0202(5) Uani d . 1 1
C C2 0.6949(4) -0.0070(2) 0.42490(16) 0.0216(5) Uani d . 1 1
C C3 0.6061(4) -0.1443(2) 0.46922(16) 0.0208(5) Uani d . 1 1
C C4 0.1661(4) 0.5056(2) 0.37648(17) 0.0239(5) Uani d . 1 1
H H4 0.1907 0.5399 0.4462 0.029 Uiso calc R 1 1
C C5 -0.0403(4) 0.5353(3) 0.21674(18) 0.0276(5) Uani d . 1 1
H H5 -0.2413 0.5032 0.2003 0.033 Uiso calc R 1 1
C C6 0.0872(4) 0.3967(3) 0.17605(18) 0.0252(5) Uani d . 1 1
C C7 0.0414(5) 0.3326(3) 0.07619(19) 0.0329(5) Uani d . 1 1
H H7 -0.0787 0.3723 0.0350 0.039 Uiso calc R 1 1
C C8 0.1683(6) 0.2118(3) 0.0362(2) 0.0375(6) Uani d . 1 1
H H8 0.1365 0.1689 -0.0323 0.045 Uiso calc R 1 1
C C9 0.3429(5) 0.1532(3) 0.0965(2) 0.0367(6) Uani d . 1 1
H H9 0.4315 0.0707 0.0688 0.044 Uiso calc R 1 1
C C10 0.3890(5) 0.2130(3) 0.19591(19) 0.0305(5) Uani d . 1 1
H H10 0.5075 0.1721 0.2370 0.037 Uiso calc R 1 1
C C11 0.2585(4) 0.3353(3) 0.23554(17) 0.0234(5) Uani d . 1 1
C C12 0.3396(6) 0.7357(3) 0.1882(2) 0.0405(6) Uani d . 1 1
H H12A 0.3821 0.8406 0.1661 0.061 Uiso calc R 1 1
H H12B 0.4377 0.6626 0.1493 0.061 Uiso calc R 1 1
H H12C 0.3958 0.7459 0.2589 0.061 Uiso calc R 1 1
H H1 0.413(6) 0.351(3) 0.377(2) 0.037(7) Uiso d . 1 1
H H2 -0.097(6) 0.628(4) 0.362(2) 0.043(8) Uiso d . 1 1

loop_
_atom_site_aniso_label
_atom_site_aniso_U_11
_atom_site_aniso_U_22
_atom_site_aniso_U_33
_atom_site_aniso_U_12
_atom_site_aniso_U_13
_atom_site_aniso_U_23
Cl1 0.0312(3) 0.0265(4) 0.0301(4) 0.0090(2) 0.0144(2) 0.0008(3)
O1 0.0295(8) 0.0181(7) 0.0299(9) 0.0075(6) 0.0073(6) 0.0041(7)
O2 0.0324(8) 0.0188(8) 0.0327(9) 0.0111(6) 0.0113(7) 0.0006(7)
O3 0.0428(10) 0.0251(8) 0.0326(10) 0.0131(7) 0.0048(7) 0.0057(8)
N1 0.0288(9) 0.0188(9) 0.0246(10) 0.0091(7) 0.0052(7) -0.0013(8)
N2 0.0314(10) 0.0213(9) 0.0281(11) 0.0106(8) 0.0125(8) 0.0000(9)
C1 0.0219(9) 0.0162(10) 0.0217(11) 0.0032(8) 0.0015(8) 0.0005(9)
C2 0.0234(10) 0.0189(10) 0.0223(11) 0.0066(8) 0.0073(8) -0.0020(9)
C3 0.0219(9) 0.0189(10) 0.0217(11) 0.0073(8) 0.0033(8) -0.0019(9)
C4 0.0289(10) 0.0197(10) 0.0230(12) 0.0050(8) 0.0097(8) 0.0002(10)
C5 0.0269(10) 0.0238(11) 0.0327(13) 0.0090(9) 0.0040(9) -0.0004(10)
C6 0.0264(10) 0.0198(10) 0.0282(12) 0.0033(8) 0.0053(8) -0.0004(10)
C7 0.0397(13) 0.0296(12) 0.0275(13) 0.0038(10) 0.0021(10) 0.0015(11)
C8 0.0561(16) 0.0282(13) 0.0248(13) 0.0053(11) 0.0078(11) -0.0054(11)
C9 0.0522(15) 0.0258(12) 0.0325(14) 0.0127(11) 0.0153(12) -0.0040(12)
C10 0.0366(12) 0.0235(11) 0.0333(14) 0.0117(10) 0.0092(10) 0.0011(11)
C11 0.0259(10) 0.0195(10) 0.0236(12) 0.0035(8) 0.0074(8) -0.0003(9)
C12 0.0478(15) 0.0276(13) 0.0449(16) 0.0002(11) 0.0088(12) 0.0095(12)

loop_
_atom_type_symbol
_atom_type_description
_atom_type_scat_dispersion_real
_atom_type_scat_dispersion_imag
_atom_type_scat_source
C C 0.0033 0.0016 'International Tables Vol C Tables 4.2.6.8 and 6.1.1.4'
H H 0.0000 0.0000 'International Tables Vol C Tables 4.2.6.8 and 6.1.1.4'
O O 0.0106 0.0060 'International Tables Vol C Tables 4.2.6.8 and 6.1.1.4'
N N 0.0061 0.0033 'International Tables Vol C Tables 4.2.6.8 and 6.1.1.4'
Cl Cl 0.1484 0.1585 'International Tables Vol C Tables 4.2.6.8 and 6.1.1.4'

loop_
_geom_angle_atom_site_label_1
_geom_angle_atom_site_label_2
_geom_angle_atom_site_label_3
_geom_angle_site_symmetry_3
_geom_angle
C5 O3 C12 . 115.09(18)
C4 N1 C11 . 120.69(19)
C4 N1 H1 . 120.9(17)
C11 N1 H1 . 118.0(17)
C4 N2 C5 . 124.17(18)
C4 N2 H2 . 114.4(19)
C5 N2 H2 . 121.4(19)
O1 C1 C2 . 124.72(19)
O1 C1 C3 2_656 116.54(16)
C2 C1 C3 2_656 118.73(18)
C1 C2 C3 . 123.38(19)
C1 C2 Cl1 . 118.46(16)
C3 C2 Cl1 . 118.15(14)
O2 C3 C2 . 126.28(19)
O2 C3 C1 2_656 115.86(18)
C2 C3 C1 2_656 117.85(16)
N2 C4 N1 . 123.2(2)
N2 C4 H4 . 118.4
N1 C4 H4 . 118.4
O3 C5 N2 . 110.61(19)
O3 C5 C6 . 113.51(18)
N2 C5 C6 . 110.36(18)
O3 C5 H5 . 107.4
N2 C5 H5 . 107.4
C6 C5 H5 . 107.4
C11 C6 C7 . 118.93(19)
C11 C6 C5 . 121.3(2)
C7 C6 C5 . 119.7(2)
C8 C7 C6 . 120.7(2)
C8 C7 H7 . 119.7
C6 C7 H7 . 119.7
C7 C8 C9 . 119.7(2)
C7 C8 H8 . 120.2
C9 C8 H8 . 120.2
C10 C9 C8 . 120.8(2)
C10 C9 H9 . 119.6
C8 C9 H9 . 119.6
C9 C10 C11 . 118.9(2)
C9 C10 H10 . 120.6
C11 C10 H10 . 120.6
C6 C11 C10 . 121.0(2)
C6 C11 N1 . 119.03(18)
C10 C11 N1 . 120.0(2)
O3 C12 H12A . 109.5
O3 C12 H12B . 109.5
H12A C12 H12B . 109.5
O3 C12 H12C . 109.5
H12A C12 H12C . 109.5
H12B C12 H12C . 109.5

loop_
_geom_bond_atom_site_label_1
_geom_bond_atom_site_label_2
_geom_bond_site_symmetry_2
_geom_bond_distance
Cl1 C2 . 1.730(2)
O1 C1 . 1.255(3)
O2 C3 . 1.251(2)
O3 C5 . 1.413(3)
O3 C12 . 1.422(3)
N1 C4 . 1.319(2)
N1 C11 . 1.399(3)
N1 H1 . 0.95(3)
N2 C4 . 1.305(3)
N2 C5 . 1.457(3)
N2 H2 . 0.90(3)
C1 C2 . 1.401(3)
C1 C3 2_656 1.537(3)
C2 C3 . 1.405(3)
C3 C1 2_656 1.537(3)
C4 H4 . 0.9500
C5 C6 . 1.508(3)
C5 H5 . 1.0000
C6 C11 . 1.384(3)
C6 C7 . 1.388(4)
C7 C8 . 1.379(3)
C7 H7 . 0.9500
C8 C9 . 1.389(4)
C8 H8 . 0.9500
C9 C10 . 1.374(4)
C9 H9 . 0.9500
C10 C11 . 1.398(3)
C10 H10 . 0.9500
C12 H12A . 0.9800
C12 H12B . 0.9800
C12 H12C . 0.9800

loop_
_geom_hbond_atom_site_label_D
_geom_hbond_atom_site_label_H
_geom_hbond_atom_site_label_A
_geom_hbond_site_symmetry_A
_geom_hbond_distance_DH
_geom_hbond_distance_HA
_geom_hbond_distance_DA
_geom_hbond_angle_DHA
N1 H1 O1 . 0.95(3) 1.79(3) 2.706(2) 160(3)
N1 H1 O2 2_656 0.95(3) 2.56(3) 3.229(3) 127(2)
N2 H2 O2 1_465 0.90(3) 1.87(3) 2.762(3) 171(3)
C4 H4 O1 2_666 0.95 2.34 3.214(3) 152
C10 H10 O1 . 0.95 2.52 3.230(3) 131

loop_
_geom_torsion_atom_site_label_1
_geom_torsion_atom_site_label_2
_geom_torsion_atom_site_label_3
_geom_torsion_atom_site_label_4
_geom_torsion_site_symmetry_1
_geom_torsion_site_symmetry_4
_geom_torsion
O1 C1 C2 C3 . . 178.1(2)
C3 C1 C2 C3 2_656 . -2.3(3)
O1 C1 C2 Cl1 . . -1.1(3)
C3 C1 C2 Cl1 2_656 . 178.50(14)
C1 C2 C3 O2 . . -178.8(2)
Cl1 C2 C3 O2 . . 0.4(3)
C1 C2 C3 C1 . 2_656 2.3(3)
Cl1 C2 C3 C1 . 2_656 -178.52(14)
C5 N2 C4 N1 . . -5.1(3)
C11 N1 C4 N2 . . -4.4(3)
C12 O3 C5 N2 . . 64.7(2)
C12 O3 C5 C6 . . -60.0(3)
C4 N2 C5 O3 . . -114.4(2)
C4 N2 C5 C6 . . 12.1(3)
O3 C5 C6 C11 . . 113.8(2)
N2 C5 C6 C11 . . -11.0(3)
O3 C5 C6 C7 . . -63.7(3)
N2 C5 C6 C7 . . 171.5(2)
C11 C6 C7 C8 . . -1.3(4)
C5 C6 C7 C8 . . 176.3(2)
C6 C7 C8 C9 . . 0.3(4)
C7 C8 C9 C10 . . 0.6(4)
C8 C9 C10 C11 . . -0.5(4)
C7 C6 C11 C10 . . 1.4(3)
C5 C6 C11 C10 . . -176.1(2)
C7 C6 C11 N1 . . -178.9(2)
C5 C6 C11 N1 . . 3.6(3)
C9 C10 C11 C6 . . -0.5(3)
C9 C10 C11 N1 . . 179.8(2)
C4 N1 C11 C6 . . 4.8(3)
C4 N1 C11 C10 . . -175.5(2)
